data_7059037
loop_
_publ_author_name
'Rocha, Mariana'
'Ruiz, Mar\'ia Carolina'
'Echeverr\'ia, Gustavo A.'
'Piro, Oscar E.'
'Leon, Ignacio'
'Di Virgilio, Ana Laura'
'Frontera, Antonio'
'Gil, Diego Mauricio'

_publ_section_title
;
 Diethylaminophenyl-based Schiff base Cu(II) and V(IV) complexes:
 experimental and theoretical study and cytotoxicity assays
;
_journal_name_full 'New Journal of Chemistry'
_journal_paper_doi 10.1039/C9NJ04975D
_journal_year 2019
_chemical_formula_sum 'C24 H34 Cu N4 O3'
_chemical_formula_weight 490.09
_chemical_name_systematic
'6,6'-((1E,1'E)-(ethane-1,2-diylbis(azaneylylidene))bis(methaneylylidene))bis(3-(diethylamino)phenolato) copper (II) monohydrate'
_space_group_crystal_system monoclinic
_space_group_IT_number 15
_space_group_name_Hall '-C 2yc'
_space_group_name_H-M_alt 'C 1 2/c 1'
_atom_sites_solution_hydrogens mixed
_atom_sites_solution_primary dual
_audit_creation_method SHELXL-2014/7
_audit_update_record
;
2019-07-04 deposited with the CCDC.	2019-11-12 downloaded from the CCDC.
;
_cell_angle_alpha 90
_cell_angle_beta 93.654(3)
_cell_angle_gamma 90
_cell_formula_units_Z 4
_cell_length_a 19.5737(8)
_cell_length_b 9.8513(4)
_cell_length_c 12.4452(4)
_cell_measurement_reflns_used 1855
_cell_measurement_temperature 297(2)
_cell_measurement_theta_max 28.4560
_cell_measurement_theta_min 4.0870
_cell_volume 2394.88(16)
_computing_cell_refinement 'CrysAlisPro 1.171.38.41 (Rigaku OD, 2015)'
_computing_data_collection 'CrysAlisPro 1.171.38.41 (Rigaku OD, 2015)'
_computing_data_reduction 'CrysAlisPro 1.171.38.41 (Rigaku OD, 2015)'
_computing_molecular_graphics 'ORTEP-3 (Farrugia, 1997)'
_computing_publication_material 'SHELXL-2014/7 (Sheldrick, 2014)'
_computing_structure_refinement 'SHELXL-2014/7 (Sheldrick, 2014)'
_computing_structure_solution 'SHELXT (Sheldrick, 2015)'
_diffrn_ambient_temperature 297(2)
_diffrn_detector 'CCD plate'
_diffrn_detector_area_resol_mean 16.0604
_diffrn_detector_type Eos
_diffrn_measured_fraction_theta_full 0.998
_diffrn_measured_fraction_theta_max 0.818
_diffrn_measurement_device 'four-circle diffractometer'
_diffrn_measurement_device_type 'Xcalibur, Eos, Gemini'
_diffrn_radiation_monochromator graphite
_diffrn_radiation_probe x-ray
_diffrn_radiation_type 'Mo K\a'
_diffrn_radiation_wavelength 0.71073
_diffrn_reflns_av_R_equivalents 0.0190
_diffrn_reflns_av_unetI/netI 0.0279
_diffrn_reflns_Laue_measured_fraction_full 0.998
_diffrn_reflns_Laue_measured_fraction_max 0.818
_diffrn_reflns_limit_h_max 25
_diffrn_reflns_limit_h_min -26
_diffrn_reflns_limit_k_max 13
_diffrn_reflns_limit_k_min -8
_diffrn_reflns_limit_l_max 15
_diffrn_reflns_limit_l_min -16
_diffrn_reflns_number 4950
_diffrn_reflns_point_group_measured_fraction_full 0.998
_diffrn_reflns_point_group_measured_fraction_max 0.818
_diffrn_reflns_theta_full 25.242
_diffrn_reflns_theta_max 28.867
_diffrn_reflns_theta_min 3.281
_diffrn_source 'fine-focus sealed X-ray tube'
_diffrn_source_type 'Enhance (Mo) X-ray Source'
_exptl_absorpt_coefficient_mu 0.944
_exptl_absorpt_correction_T_max 1.00000
_exptl_absorpt_correction_T_min 0.79070
_exptl_absorpt_correction_type multi-scan
_exptl_absorpt_process_details
;
CrysAlisPro 1.171.38.41 (Rigaku Oxford Diffraction, 2015)
Empirical absorption correction using spherical harmonics,
 implemented in SCALE3 ABSPACK scaling algorithm.
;
_exptl_crystal_colour violet
_exptl_crystal_density_diffrn 1.359
_exptl_crystal_description fragment
_exptl_crystal_F_000 1036
_exptl_crystal_recrystallization_method 'Re-crystallisation from solvent: Methanol'
_exptl_crystal_size_max 0.541
_exptl_crystal_size_mid 0.257
_exptl_crystal_size_min 0.071
_refine_diff_density_max 0.745
_refine_diff_density_min -0.291
_refine_diff_density_rms 0.062
_refine_ls_extinction_method none
_refine_ls_goodness_of_fit_ref 1.037
_refine_ls_hydrogen_treatment mixed
_refine_ls_matrix_type full
_refine_ls_number_parameters 151
_refine_ls_number_reflns 2575
_refine_ls_number_restraints 2
_refine_ls_restrained_S_all 1.037
_refine_ls_R_factor_all 0.0474
_refine_ls_R_factor_gt 0.0406
_refine_ls_shift/su_max 0.044
_refine_ls_shift/su_mean 0.001
_refine_ls_structure_factor_coef Fsqd
_refine_ls_weighting_details 'w=1/[\s^2^(Fo^2^)+(0.0513P)^2^+3.8242P] where P=(Fo^2^+2Fc^2^)/3'
_refine_ls_weighting_scheme calc
_refine_ls_wR_factor_gt 0.1035
_refine_ls_wR_factor_ref 0.1098
_reflns_Friedel_coverage 0.000
_reflns_number_gt 2273
_reflns_number_total 2575
_reflns_threshold_expression 'I > 2\s(I)'
_cod_data_source_file c9nj04975d2.cif
_cod_data_source_block shelx_CCDC1
_cod_original_sg_symbol_H-M 'C 2/c'
_cod_database_code 7059037
_shelx_shelxl_version_number 2014/7
_shelx_space_group_comment
;
The symmetry employed for this shelxl refinement is uniquely defined
by the following loop, which should always be used as a source of
symmetry information in preference to the above space-group names.
They are only intended as comments.
;
_shelx_estimated_absorpt_t_min 0.629
_shelx_estimated_absorpt_t_max 0.936
_oxdiff_exptl_absorpt_empirical_full_min 0.862
_oxdiff_exptl_absorpt_empirical_full_max 1.204
_oxdiff_exptl_absorpt_empirical_details
;
Empirical correction (ABSPACK) includes:
- Absorption correction using spherical harmonics
- Frame scaling
;

loop_
_space_group_symop_operation_xyz
'x, y, z'
'-x, y, -z+1/2'
'x+1/2, y+1/2, z'
'-x+1/2, y+1/2, -z+1/2'
'-x, -y, -z'
'x, -y, z-1/2'
'-x+1/2, -y+1/2, -z'
'x+1/2, -y+1/2, z-1/2'

loop_
_atom_site_label
_atom_site_type_symbol
_atom_site_fract_x
_atom_site_fract_y
_atom_site_fract_z
_atom_site_U_iso_or_equiv
_atom_site_adp_type
_atom_site_occupancy
_atom_site_site_symmetry_order
_atom_site_calc_flag
_atom_site_refinement_flags_posn
_atom_site_refinement_flags_adp
_atom_site_refinement_flags_occupancy
C1 C 0.58471(12) 0.4680(2) 0.48504(18) 0.0336(5) Uani 1 1 d . . .
C2 C 0.58399(11) 0.5938(2) 0.42825(17) 0.0328(5) Uani 1 1 d . . .
C3 C 0.62028(12) 0.7034(2) 0.47458(18) 0.0362(5) Uani 1 1 d . . .
H3 H 0.6199 0.7852 0.4374 0.043 Uiso 1 1 calc R U .
C4 C 0.65746(13) 0.6955(3) 0.57531(19) 0.0397(5) Uani 1 1 d . . .
C5 C 0.65269(14) 0.5728(3) 0.6334(2) 0.0450(6) Uani 1 1 d . . .
H5 H 0.6732 0.5660 0.7027 0.054 Uiso 1 1 calc R U .
C6 C 0.61835(13) 0.4648(3) 0.58863(19) 0.0406(5) Uani 1 1 d . . .
H6 H 0.6170 0.3849 0.6282 0.049 Uiso 1 1 calc R U .
C7 C 0.55477(12) 0.3460(2) 0.44358(18) 0.0359(5) Uani 1 1 d . . .
H7 H 0.5567 0.2703 0.4883 0.043 Uiso 1 1 calc R U .
C8 C 0.49867(13) 0.1999(2) 0.31110(19) 0.0402(5) Uani 1 1 d . . .
H8A H 0.4520 0.1875 0.3312 0.048 Uiso 1 1 calc R U .
H8B H 0.5267 0.1271 0.3426 0.048 Uiso 1 1 calc R U .
C9 C 0.70249(15) 0.9283(3) 0.5569(2) 0.0544(7) Uani 1 1 d . . .
H9A H 0.7046 0.9081 0.4809 0.065 Uiso 1 1 calc R U .
H9B H 0.7452 0.9719 0.5810 0.065 Uiso 1 1 calc R U .
C10 C 0.74163(17) 0.7867(4) 0.7154(2) 0.0632(8) Uani 1 1 d . . .
H10A H 0.7595 0.6949 0.7196 0.076 Uiso 1 1 calc R U .
H10B H 0.7801 0.8482 0.7123 0.076 Uiso 1 1 calc R U .
C11 C 0.6454(2) 1.0252(4) 0.5704(3) 0.0757(10) Uani 1 1 d . . .
H11A H 0.6035 0.9871 0.5396 0.114 Uiso 1 1 calc R U .
H11B H 0.6547 1.1090 0.5347 0.114 Uiso 1 1 calc R U .
H11C H 0.6412 1.0421 0.6457 0.114 Uiso 1 1 calc R U .
C12 C 0.7054(2) 0.8159(5) 0.8135(3) 0.0815(11) Uani 1 1 d . . .
H12A H 0.6875 0.9066 0.8098 0.122 Uiso 1 1 calc R U .
H12B H 0.7367 0.8074 0.8757 0.122 Uiso 1 1 calc R U .
H12C H 0.6685 0.7526 0.8188 0.122 Uiso 1 1 calc R U .
N1 N 0.52507(10) 0.33196(19) 0.34857(15) 0.0355(4) Uani 1 1 d . . .
N2 N 0.69664(13) 0.8011(2) 0.61546(18) 0.0535(6) Uani 1 1 d . . .
O O 0.55004(9) 0.61237(17) 0.33435(12) 0.0409(4) Uani 1 1 d . . .
O1W O 0.5000 0.8647(4) 0.2500 0.170(3) Uani 1 2 d DS T P
H1W H 0.516(4) 0.8133(18) 0.203(4) 0.204 Uiso 1 1 d D U .
Cu Cu 0.5000 0.47828(4) 0.2500 0.03520(15) Uani 1 2 d S T P

loop_
_atom_site_aniso_label
_atom_site_aniso_U_11
_atom_site_aniso_U_22
_atom_site_aniso_U_33
_atom_site_aniso_U_23
_atom_site_aniso_U_13
_atom_site_aniso_U_12
C1 0.0349(11) 0.0321(12) 0.0336(11) 0.0013(9) 0.0010(9) 0.0051(9)
C2 0.0347(11) 0.0333(12) 0.0302(10) 0.0009(9) 0.0012(8) 0.0059(9)
C3 0.0420(12) 0.0321(11) 0.0339(11) 0.0015(9) -0.0015(9) 0.0027(10)
C4 0.0411(12) 0.0397(13) 0.0375(11) -0.0037(10) -0.0038(10) 0.0037(10)
C5 0.0538(15) 0.0425(14) 0.0367(12) 0.0010(11) -0.0126(11) 0.0075(12)
C6 0.0478(14) 0.0364(13) 0.0367(12) 0.0062(10) -0.0041(10) 0.0072(11)
C7 0.0398(12) 0.0309(12) 0.0368(11) 0.0059(9) 0.0017(9) 0.0064(10)
C8 0.0488(14) 0.0274(11) 0.0441(13) 0.0026(10) -0.0002(11) -0.0021(10)
C9 0.0563(16) 0.0442(15) 0.0612(17) -0.0030(14) -0.0082(13) -0.0071(13)
C10 0.0626(18) 0.067(2) 0.0588(17) -0.0112(16) -0.0066(14) -0.0147(16)
C11 0.083(3) 0.055(2) 0.089(3) 0.0036(18) 0.013(2) 0.0081(18)
C12 0.080(2) 0.093(3) 0.072(2) -0.013(2) 0.0054(19) -0.015(2)
N1 0.0423(10) 0.0270(10) 0.0369(9) -0.0005(8) -0.0001(8) -0.0003(8)
N2 0.0662(15) 0.0439(13) 0.0480(12) -0.0032(10) -0.0159(11) -0.0065(11)
O 0.0598(10) 0.0293(8) 0.0317(8) 0.0044(7) -0.0109(7) -0.0035(8)
O1W 0.255(9) 0.040(2) 0.203(7) 0.000 -0.069(6) 0.000
Cu 0.0463(3) 0.0262(2) 0.0321(2) 0.000 -0.00486(17) 0.000

loop_
_atom_type_symbol
_atom_type_description
_atom_type_scat_dispersion_real
_atom_type_scat_dispersion_imag
_atom_type_scat_source
C C 0.0033 0.0016 'International Tables Vol C Tables 4.2.6.8 and 6.1.1.4'
H H 0.0000 0.0000 'International Tables Vol C Tables 4.2.6.8 and 6.1.1.4'
N N 0.0061 0.0033 'International Tables Vol C Tables 4.2.6.8 and 6.1.1.4'
O O 0.0106 0.0060 'International Tables Vol C Tables 4.2.6.8 and 6.1.1.4'
Cu Cu 0.3201 1.2651 'International Tables Vol C Tables 4.2.6.8 and 6.1.1.4'

loop_
_geom_angle_atom_site_label_1
_geom_angle_atom_site_label_2
_geom_angle_atom_site_label_3
_geom_angle
_geom_angle_site_symmetry_1
_geom_angle_site_symmetry_3
C6 C1 C7 118.1(2) . .
C6 C1 C2 117.5(2) . .
C7 C1 C2 124.4(2) . .
O C2 C3 118.2(2) . .
O C2 C1 123.2(2) . .
C3 C2 C1 118.6(2) . .
C2 C3 C4 123.0(2) . .
N2 C4 C3 121.9(2) . .
N2 C4 C5 121.1(2) . .
C3 C4 C5 117.0(2) . .
C6 C5 C4 120.4(2) . .
C5 C6 C1 123.2(2) . .
N1 C7 C1 125.1(2) . .
N1 C8 C8 106.48(15) . 2_655
N2 C9 C11 114.3(3) . .
C12 C10 N2 112.5(3) . .
C7 N1 C8 121.0(2) . .
C7 N1 Cu 125.58(16) . .
C8 N1 Cu 112.93(15) . .
C4 N2 C9 122.1(2) . .
C4 N2 C10 121.5(2) . .
C9 N2 C10 116.1(2) . .
C2 O Cu 126.89(15) . .
O Cu O 92.89(10) . 2_655
O Cu N1 163.78(8) . 2_655
O Cu N1 93.79(7) 2_655 2_655
O Cu N1 93.79(7) . .
O Cu N1 163.78(8) 2_655 .
N1 Cu N1 83.74(11) 2_655 .

loop_
_geom_bond_atom_site_label_1
_geom_bond_atom_site_label_2
_geom_bond_distance
_geom_bond_site_symmetry_2
C1 C6 1.410(3) .
C1 C7 1.420(3) .
C1 C2 1.426(3) .
C2 O 1.320(3) .
C2 C3 1.396(3) .
C3 C4 1.411(3) .
C4 N2 1.369(3) .
C4 C5 1.414(4) .
C5 C6 1.359(4) .
C7 N1 1.291(3) .
C8 N1 1.465(3) .
C8 C8 1.525(5) 2_655
C9 N2 1.457(4) .
C9 C11 1.488(5) .
C10 C12 1.479(5) .
C10 N2 1.485(4) .
N1 Cu 1.9356(19) .
O Cu 1.9172(16) .
Cu O 1.9172(16) 2_655
Cu N1 1.9356(19) 2_655

loop_
_geom_hbond_atom_site_label_D
_geom_hbond_atom_site_label_H
_geom_hbond_atom_site_label_A
_geom_hbond_distance_DH
_geom_hbond_distance_HA
_geom_hbond_distance_DA
_geom_hbond_angle_DHA
_geom_hbond_site_symmetry_A
O1W H1W O 0.849(10) 2.39(5) 2.847(4) 115(4) 2_655
